data_7014860
loop_
_publ_author_name
'Long, Ying-Yun'
'Ye, Wei-Ping'
'Tao, Ping'
'Li, Yue-Sheng'

_publ_section_title
;
 Novel heteroligated titanium complexes with fluorinated
 salicylaldiminato and \b-enaminoketonato ligands: synthesis,
 characterization and catalytic behavior in vinyl addition
 polymerization of norbornene.
;
_journal_issue 7
_journal_name_full 'Dalton transactions (Cambridge, England : 2003)'
_journal_page_first 1610
_journal_page_last 1618
_journal_paper_doi 10.1039/c0dt01225d
_journal_volume 40
_journal_year 2011
_chemical_formula_sum 'C34 H22 Cl2 F12 N2 O3 Ti'
_chemical_formula_weight 853.34
_chemical_name_systematic
;
?
;
_space_group_IT_number 14
_symmetry_cell_setting monoclinic
_symmetry_space_group_name_Hall '-P 2ybc'
_symmetry_space_group_name_H-M 'P 1 21/c 1'
_atom_sites_solution_hydrogens geom
_atom_sites_solution_primary direct
_atom_sites_solution_secondary difmap
_audit_creation_method SHELXL-97
_cell_angle_alpha 90.00
_cell_angle_beta 96.1620(10)
_cell_angle_gamma 90.00
_cell_formula_units_Z 8
_cell_length_a 21.5519(8)
_cell_length_b 11.7525(5)
_cell_length_c 27.6927(11)
_cell_measurement_reflns_used 9111
_cell_measurement_temperature 293(2)
_cell_measurement_theta_max 26.05
_cell_measurement_theta_min 2.53
_cell_volume 6973.7(5)
_computing_cell_refinement 'Bruker SMART'
_computing_data_collection 'Bruker SMART'
_computing_data_reduction 'Bruker SAINT'
_computing_molecular_graphics 'Bruker SHELXTL'
_computing_publication_material 'Bruker SHELXTL'
_computing_structure_refinement 'SHELXL-97 (Sheldrick, 1997)'
_computing_structure_solution 'SHELXS-97 (Sheldrick, 1990)'
_diffrn_ambient_temperature 293(2)
_diffrn_measured_fraction_theta_full 0.996
_diffrn_measured_fraction_theta_max 0.996
_diffrn_measurement_device_type 'Bruker APEXII CCD area detector'
_diffrn_measurement_method 'phi and omega scans'
_diffrn_radiation_monochromator graphite
_diffrn_radiation_source 'fine-focus sealed tube'
_diffrn_radiation_type MoK\a
_diffrn_radiation_wavelength 0.71073
_diffrn_reflns_av_R_equivalents 0.0276
_diffrn_reflns_av_sigmaI/netI 0.0344
_diffrn_reflns_limit_h_max 26
_diffrn_reflns_limit_h_min -25
_diffrn_reflns_limit_k_max 13
_diffrn_reflns_limit_k_min -14
_diffrn_reflns_limit_l_max 28
_diffrn_reflns_limit_l_min -34
_diffrn_reflns_number 38066
_diffrn_reflns_theta_full 26.08
_diffrn_reflns_theta_max 26.08
_diffrn_reflns_theta_min 0.95
_exptl_absorpt_coefficient_mu 0.502
_exptl_absorpt_correction_T_max 0.9469
_exptl_absorpt_correction_T_min 0.8559
_exptl_absorpt_correction_type multi-scan
_exptl_absorpt_process_details (SADABS)
_exptl_crystal_density_diffrn 1.626
_exptl_crystal_density_method 'not measured'
_exptl_crystal_F_000 3424
_exptl_crystal_size_max 0.32
_exptl_crystal_size_mid 0.21
_exptl_crystal_size_min 0.11
_refine_diff_density_max 1.703
_refine_diff_density_min -1.531
_refine_diff_density_rms 0.063
_refine_ls_extinction_method none
_refine_ls_goodness_of_fit_ref 1.032
_refine_ls_hydrogen_treatment constr
_refine_ls_matrix_type full
_refine_ls_number_parameters 969
_refine_ls_number_reflns 13799
_refine_ls_number_restraints 0
_refine_ls_restrained_S_all 1.032
_refine_ls_R_factor_all 0.0647
_refine_ls_R_factor_gt 0.0463
_refine_ls_shift/su_max 0.002
_refine_ls_shift/su_mean 0.000
_refine_ls_structure_factor_coef Fsqd
_refine_ls_weighting_details 'calc w=1/[\s^2^(Fo^2^)+(0.0570P)^2^+7.3087P] where P=(Fo^2^+2Fc^2^)/3'
_refine_ls_weighting_scheme calc
_refine_ls_wR_factor_gt 0.1159
_refine_ls_wR_factor_ref 0.1278
_reflns_number_gt 10462
_reflns_number_total 13799
_reflns_threshold_expression >2sigma(I)
_cod_data_source_file C0DT01225D.TXT
_cod_data_source_block lyy1
_cod_depositor_comments
;
The following automatic conversions were performed:
'_symmetry_cell_setting' value 'Monoclinic' changed to 'monoclinic'
according to '/home/saulius/struct/CIF-dictionaries/cif_core.dic'
dictionary named 'cif_core.dic' version 2.4.1 from 2010-06-29.

Automatic conversion script
Id: cif_fix_enum 1555 2011-01-17 13:19:09Z saulius 
;
_cod_original_sg_symbol_H-M P2(1)/c
_cod_database_code 7014860

loop_
_symmetry_equiv_pos_as_xyz
'x, y, z'
'-x, y+1/2, -z+1/2'
'-x, -y, -z'
'x, -y-1/2, z-1/2'

loop_
_atom_site_label
_atom_site_type_symbol
_atom_site_fract_x
_atom_site_fract_y
_atom_site_fract_z
_atom_site_U_iso_or_equiv
_atom_site_adp_type
_atom_site_occupancy
_atom_site_symmetry_multiplicity
_atom_site_calc_flag
_atom_site_refinement_flags
_atom_site_disorder_assembly
_atom_site_disorder_group
Ti1 Ti 0.11422(2) 0.39579(4) 0.118876(16) 0.02469(11) Uani 1 1 d . . .
Ti2 Ti 0.36776(2) 0.59123(4) 0.630477(18) 0.02779(12) Uani 1 1 d . . .
C1 C 0.10872(12) 0.2204(2) 0.19860(9) 0.0253(6) Uani 1 1 d . . .
C2 C 0.07243(13) 0.1923(2) 0.23644(10) 0.0302(6) Uani 1 1 d . . .
C3 C 0.09213(15) 0.0956(2) 0.26350(10) 0.0362(7) Uani 1 1 d . . .
H3 H 0.0695 0.0736 0.2887 0.043 Uiso 1 1 calc R . .
C4 C 0.14376(15) 0.0309(3) 0.25465(11) 0.0384(7) Uani 1 1 d . . .
H4 H 0.1541 -0.0339 0.2731 0.046 Uiso 1 1 calc R . .
C5 C 0.17930(13) 0.0624(2) 0.21886(11) 0.0335(6) Uani 1 1 d . . .
H5 H 0.2143 0.0201 0.2132 0.040 Uiso 1 1 calc R . .
C6 C 0.16271(12) 0.1589(2) 0.19071(9) 0.0266(6) Uani 1 1 d . . .
C7 C 0.01785(14) 0.2665(3) 0.24919(11) 0.0370(7) Uani 1 1 d . . .
C8 C -0.01468(17) 0.2138(3) 0.29073(13) 0.0499(9) Uani 1 1 d . . .
H8A H -0.0295 0.1391 0.2815 0.060 Uiso 1 1 calc R . .
H8B H -0.0492 0.2608 0.2972 0.060 Uiso 1 1 calc R . .
H8C H 0.0145 0.2087 0.3194 0.060 Uiso 1 1 calc R . .
C9 C -0.03189(15) 0.2816(3) 0.20564(12) 0.0476(8) Uani 1 1 d . . .
H9A H -0.0136 0.3184 0.1796 0.057 Uiso 1 1 calc R . .
H9B H -0.0654 0.3274 0.2151 0.057 Uiso 1 1 calc R . .
H9C H -0.0477 0.2084 0.1950 0.057 Uiso 1 1 calc R . .
C10 C 0.0440(2) 0.3844(3) 0.26555(17) 0.0693(8) Uani 1 1 d . . .
H10A H 0.0733 0.3759 0.2939 0.083 Uiso 1 1 calc R . .
H10B H 0.0103 0.4327 0.2730 0.083 Uiso 1 1 calc R . .
H10C H 0.0645 0.4180 0.2399 0.083 Uiso 1 1 calc R . .
C11 C 0.20385(12) 0.1947(2) 0.15590(9) 0.0269(6) Uani 1 1 d . . .
H11 H 0.2396 0.1511 0.1544 0.032 Uiso 1 1 calc R . .
C12 C 0.25036(13) 0.3001(2) 0.10037(10) 0.0298(6) Uani 1 1 d . . .
C13 C 0.25238(14) 0.2650(3) 0.05284(11) 0.0384(7) Uani 1 1 d . . .
C14 C 0.30522(17) 0.2781(3) 0.02933(12) 0.0492(9) Uani 1 1 d . . .
C15 C 0.35725(15) 0.3282(3) 0.05298(13) 0.0497(9) Uani 1 1 d . . .
C16 C 0.35648(14) 0.3659(3) 0.09999(12) 0.0418(7) Uani 1 1 d . . .
C17 C 0.30358(13) 0.3521(2) 0.12332(10) 0.0329(6) Uani 1 1 d . . .
C18 C 0.06022(14) 0.1590(2) 0.08319(10) 0.0316(6) Uani 1 1 d . . .
C19 C 0.00338(16) 0.1486(3) 0.10197(12) 0.0475(8) Uani 1 1 d . . .
H19 H -0.0240 0.2099 0.1010 0.057 Uiso 1 1 calc R . .
C20 C -0.0120(2) 0.0464(4) 0.12204(14) 0.0654(12) Uani 1 1 d . . .
H20 H -0.0503 0.0383 0.1343 0.078 Uiso 1 1 calc R . .
C21 C 0.0290(2) -0.0434(3) 0.12402(12) 0.0658(13) Uani 1 1 d . . .
H21 H 0.0186 -0.1117 0.1381 0.079 Uiso 1 1 calc R . .
C22 C 0.0849(2) -0.0327(3) 0.10541(12) 0.0554(10) Uani 1 1 d . . .
H22 H 0.1123 -0.0940 0.1068 0.066 Uiso 1 1 calc R . .
C23 C 0.10105(16) 0.0693(2) 0.08444(11) 0.0400(7) Uani 1 1 d . . .
H23 H 0.1389 0.0765 0.0715 0.048 Uiso 1 1 calc R . .
C24 C 0.06406(13) 0.2919(2) 0.01830(10) 0.0332(6) Uani 1 1 d . . .
C25 C 0.03332(17) 0.2032(3) -0.01735(11) 0.0432(8) Uani 1 1 d . . .
C26 C 0.07858(15) 0.3957(3) -0.00350(10) 0.0366(7) Uani 1 1 d . . .
H26 H 0.0589 0.4125 -0.0342 0.044 Uiso 1 1 calc R . .
C27 C 0.11982(13) 0.4724(2) 0.01807(10) 0.0321(6) Uani 1 1 d . . .
C28 C 0.13597(14) 0.5773(3) -0.00802(10) 0.0340(6) Uani 1 1 d . . .
C29 C 0.14359(15) 0.6812(3) 0.01536(11) 0.0387(7) Uani 1 1 d . . .
C30 C 0.15758(17) 0.7801(3) -0.00822(13) 0.0494(8) Uani 1 1 d . . .
C31 C 0.16661(18) 0.7792(3) -0.05700(14) 0.0550(9) Uani 1 1 d . . .
C32 C 0.15957(17) 0.6754(3) -0.08073(12) 0.0525(9) Uani 1 1 d . . .
C33 C 0.14424(15) 0.5781(3) -0.05745(11) 0.0417(7) Uani 1 1 d . . .
C34 C 0.2035(2) 0.9715(3) -0.06186(17) 0.0693(8) Uani 1 1 d . . .
H34A H 0.1692 1.0155 -0.0526 0.083 Uiso 1 1 calc R . .
H34B H 0.2252 1.0144 -0.0844 0.083 Uiso 1 1 calc R . .
H34C H 0.2317 0.9542 -0.0336 0.083 Uiso 1 1 calc R . .
C35 C 0.35502(12) 0.7508(2) 0.54572(10) 0.0279(6) Uani 1 1 d . . .
C36 C 0.36710(13) 0.7559(3) 0.49639(10) 0.0353(7) Uani 1 1 d . . .
C37 C 0.33829(15) 0.8446(3) 0.46930(11) 0.0418(7) Uani 1 1 d . . .
H37 H 0.3453 0.8508 0.4369 0.050 Uiso 1 1 calc R . .
C38 C 0.29965(15) 0.9243(3) 0.48790(11) 0.0429(8) Uani 1 1 d . . .
H38 H 0.2821 0.9824 0.4682 0.051 Uiso 1 1 calc R . .
C39 C 0.28747(14) 0.9172(3) 0.53531(10) 0.0345(6) Uani 1 1 d . . .
H39 H 0.2612 0.9697 0.5479 0.041 Uiso 1 1 calc R . .
C40 C 0.31513(12) 0.8297(2) 0.56484(10) 0.0285(6) Uani 1 1 d . . .
C41 C 0.40907(15) 0.6689(3) 0.47463(11) 0.0449(8) Uani 1 1 d . . .
C42 C 0.4748(2) 0.6700(5) 0.5021(2) 0.0962(12) Uani 1 1 d . . .
H42A H 0.4910 0.7461 0.5029 0.115 Uiso 1 1 calc R . .
H42B H 0.5016 0.6210 0.4859 0.115 Uiso 1 1 calc R . .
H42C H 0.4729 0.6434 0.5347 0.115 Uiso 1 1 calc R . .
C43 C 0.3815(2) 0.5494(3) 0.47686(15) 0.0675(11) Uani 1 1 d . . .
H43A H 0.3773 0.5300 0.5100 0.081 Uiso 1 1 calc R . .
H43B H 0.4086 0.4957 0.4636 0.081 Uiso 1 1 calc R . .
H43C H 0.3412 0.5474 0.4584 0.081 Uiso 1 1 calc R . .
C44 C 0.4156(2) 0.6960(4) 0.42095(13) 0.0746(14) Uani 1 1 d . . .
H44A H 0.3750 0.6980 0.4029 0.090 Uiso 1 1 calc R . .
H44B H 0.4404 0.6383 0.4078 0.090 Uiso 1 1 calc R . .
H44C H 0.4355 0.7687 0.4187 0.090 Uiso 1 1 calc R . .
C45 C 0.30305(12) 0.8300(2) 0.61505(10) 0.0274(6) Uani 1 1 d . . .
H45 H 0.2791 0.8898 0.6249 0.033 Uiso 1 1 calc R . .
C46 C 0.30595(13) 0.7837(2) 0.69536(9) 0.0269(6) Uani 1 1 d . . .
C47 C 0.34429(13) 0.8511(3) 0.72706(10) 0.0330(6) Uani 1 1 d . . .
C48 C 0.32851(16) 0.8803(3) 0.77230(11) 0.0419(7) Uani 1 1 d . . .
C49 C 0.27279(17) 0.8441(3) 0.78657(11) 0.0457(8) Uani 1 1 d . . .
C50 C 0.23348(15) 0.7781(3) 0.75564(12) 0.0408(7) Uani 1 1 d . . .
C51 C 0.25016(14) 0.7488(2) 0.71080(11) 0.0336(6) Uani 1 1 d . . .
C52 C 0.49293(13) 0.7209(3) 0.64733(11) 0.0353(7) Uani 1 1 d . . .
C53 C 0.54558(15) 0.6627(3) 0.63654(13) 0.0494(9) Uani 1 1 d . . .
H53 H 0.5528 0.5885 0.6474 0.059 Uiso 1 1 calc R . .
C54 C 0.58735(16) 0.7163(4) 0.60937(14) 0.0595(11) Uani 1 1 d . . .
H54 H 0.6229 0.6777 0.6022 0.071 Uiso 1 1 calc R . .
C55 C 0.57725(17) 0.8250(4) 0.59294(13) 0.0605(11) Uani 1 1 d . . .
H55 H 0.6061 0.8605 0.5753 0.073 Uiso 1 1 calc R . .
C56 C 0.52390(17) 0.8821(3) 0.60263(13) 0.0536(9) Uani 1 1 d . . .
H56 H 0.5165 0.9556 0.5910 0.064 Uiso 1 1 calc R . .
C57 C 0.48132(14) 0.8302(3) 0.62970(12) 0.0418(7) Uani 1 1 d . . .
H57 H 0.4452 0.8683 0.6360 0.050 Uiso 1 1 calc R . .
C58 C 0.46117(14) 0.6535(3) 0.72267(11) 0.0369(7) Uani 1 1 d . . .
C59 C 0.52055(16) 0.7072(3) 0.74977(13) 0.0476(8) Uani 1 1 d . . .
C60 C 0.42547(15) 0.5895(3) 0.75281(11) 0.0388(7) Uani 1 1 d . . .
H60 H 0.4400 0.5839 0.7856 0.047 Uiso 1 1 calc R . .
C61 C 0.37104(13) 0.5355(2) 0.73705(10) 0.0320(6) Uani 1 1 d . . .
C62 C 0.33897(13) 0.4612(3) 0.77015(10) 0.0329(6) Uani 1 1 d . . .
C63 C 0.32144(16) 0.4958(3) 0.81432(11) 0.0416(7) Uani 1 1 d . . .
C64 C 0.28959(16) 0.4246(3) 0.84286(11) 0.0487(9) Uani 1 1 d . . .
C65 C 0.27526(16) 0.3138(3) 0.82928(12) 0.0492(9) Uani 1 1 d . . .
C66 C 0.29321(15) 0.2775(3) 0.78513(12) 0.0429(8) Uani 1 1 d . . .
C67 C 0.32369(13) 0.3498(3) 0.75671(10) 0.0343(6) Uani 1 1 d . . .
C68 C 0.1878(2) 0.2385(5) 0.8578(2) 0.0962(12) Uani 1 1 d . . .
H68A H 0.1702 0.3079 0.8441 0.115 Uiso 1 1 calc R . .
H68B H 0.1770 0.2300 0.8903 0.115 Uiso 1 1 calc R . .
H68C H 0.1716 0.1752 0.8384 0.115 Uiso 1 1 calc R . .
Cl1 Cl 0.02175(3) 0.48838(6) 0.10664(3) 0.03931(18) Uani 1 1 d . . .
Cl2 Cl 0.17026(4) 0.52498(6) 0.16729(3) 0.03754(17) Uani 1 1 d . . .
Cl3 Cl 0.42794(4) 0.43891(7) 0.61879(3) 0.0475(2) Uani 1 1 d . . .
Cl4 Cl 0.27397(3) 0.52529(7) 0.59513(3) 0.03979(18) Uani 1 1 d . . .
F1 F 0.20263(9) 0.21409(17) 0.02870(6) 0.0495(5) Uani 1 1 d . . .
F2 F 0.30527(11) 0.2427(2) -0.01660(8) 0.0749(7) Uani 1 1 d . . .
F3 F 0.40818(10) 0.3446(2) 0.02998(9) 0.0780(7) Uani 1 1 d . . .
F4 F 0.40677(9) 0.41792(19) 0.12271(8) 0.0608(6) Uani 1 1 d . . .
F5 F 0.30407(8) 0.39078(15) 0.16855(6) 0.0398(4) Uani 1 1 d . . .
F6 F 0.07034(12) 0.1163(2) -0.02179(9) 0.0785(8) Uani 1 1 d . . .
F7 F -0.01847(11) 0.1606(2) -0.00414(9) 0.0818(8) Uani 1 1 d . . .
F8 F 0.01895(16) 0.2455(2) -0.06082(8) 0.0995(11) Uani 1 1 d . . .
F9 F 0.13573(10) 0.69075(15) 0.06253(6) 0.0515(5) Uani 1 1 d . . .
F10 F 0.16063(13) 0.87790(17) 0.01700(9) 0.0723(7) Uani 1 1 d . . .
F11 F 0.16879(12) 0.6690(2) -0.12809(7) 0.0764(7) Uani 1 1 d . . .
F12 F 0.14030(10) 0.48085(18) -0.08306(7) 0.0576(5) Uani 1 1 d . . .
F13 F 0.39823(8) 0.89072(17) 0.71359(7) 0.0487(5) Uani 1 1 d . . .
F14 F 0.36708(10) 0.9441(2) 0.80206(7) 0.0651(6) Uani 1 1 d . . .
F15 F 0.25701(12) 0.8730(2) 0.83036(7) 0.0728(7) Uani 1 1 d . . .
F16 F 0.17829(10) 0.7459(2) 0.76907(8) 0.0651(6) Uani 1 1 d . . .
F17 F 0.21025(8) 0.68754(16) 0.68076(7) 0.0452(4) Uani 1 1 d . . .
F18 F 0.51510(12) 0.7164(2) 0.79691(8) 0.0806(8) Uani 1 1 d . . .
F19 F 0.57011(10) 0.6428(2) 0.74556(10) 0.0773(7) Uani 1 1 d . . .
F20 F 0.53241(9) 0.81034(16) 0.73452(7) 0.0533(5) Uani 1 1 d . . .
F21 F 0.33438(11) 0.60244(18) 0.83035(7) 0.0621(6) Uani 1 1 d . . .
F22 F 0.27408(12) 0.4639(2) 0.88546(7) 0.0736(7) Uani 1 1 d . . .
F23 F 0.28125(11) 0.17032(17) 0.77062(8) 0.0615(6) Uani 1 1 d . . .
F24 F 0.33985(8) 0.30994(14) 0.71438(6) 0.0397(4) Uani 1 1 d . . .
N1 N 0.19685(10) 0.28103(19) 0.12626(8) 0.0261(5) Uani 1 1 d . . .
N2 N 0.07604(10) 0.26912(19) 0.06447(8) 0.0283(5) Uani 1 1 d . . .
N3 N 0.32209(10) 0.75578(19) 0.64774(8) 0.0265(5) Uani 1 1 d . . .
N4 N 0.44840(11) 0.6660(2) 0.67547(9) 0.0326(5) Uani 1 1 d . . .
O1 O 0.09350(8) 0.30850(15) 0.16905(6) 0.0267(4) Uani 1 1 d . . .
O2 O 0.14798(9) 0.45965(16) 0.06219(6) 0.0303(4) Uani 1 1 d . . .
O3 O 0.18099(17) 0.8699(3) -0.08391(11) 0.0833(10) Uani 1 1 d . . .
O4 O 0.38068(9) 0.67032(16) 0.57559(7) 0.0297(4) Uani 1 1 d . . .
O5 O 0.34386(9) 0.54225(16) 0.69300(7) 0.0319(4) Uani 1 1 d . . .
O6 O 0.24778(13) 0.2417(3) 0.85840(10) 0.0778(9) Uani 1 1 d . . .

loop_
_atom_site_aniso_label
_atom_site_aniso_U_11
_atom_site_aniso_U_22
_atom_site_aniso_U_33
_atom_site_aniso_U_23
_atom_site_aniso_U_13
_atom_site_aniso_U_12
Ti1 0.0270(2) 0.0234(2) 0.0236(2) 0.00054(19) 0.00276(18) -0.00019(19)
Ti2 0.0294(3) 0.0257(3) 0.0278(3) -0.0008(2) 0.00103(19) 0.0017(2)
C1 0.0298(14) 0.0212(13) 0.0244(13) -0.0012(10) -0.0001(10) -0.0036(11)
C2 0.0366(15) 0.0266(14) 0.0278(14) -0.0021(11) 0.0057(12) -0.0054(12)
C3 0.0460(18) 0.0331(15) 0.0304(15) 0.0036(12) 0.0078(13) -0.0091(14)
C4 0.0452(18) 0.0270(15) 0.0418(17) 0.0102(13) -0.0009(14) -0.0052(13)
C5 0.0311(15) 0.0269(14) 0.0416(16) 0.0021(12) -0.0007(12) -0.0006(12)
C6 0.0277(14) 0.0252(13) 0.0261(13) -0.0009(11) -0.0002(10) -0.0033(11)
C7 0.0431(17) 0.0351(16) 0.0356(16) -0.0011(13) 0.0167(13) -0.0012(13)
C8 0.061(2) 0.0433(19) 0.051(2) -0.0009(16) 0.0296(17) -0.0038(16)
C9 0.0344(17) 0.058(2) 0.053(2) -0.0029(17) 0.0162(15) 0.0048(15)
C10 0.084(2) 0.0469(16) 0.082(2) 0.0125(15) 0.0315(17) -0.0028(15)
C11 0.0264(13) 0.0256(13) 0.0282(14) -0.0040(11) 0.0004(11) 0.0012(11)
C12 0.0275(14) 0.0296(14) 0.0335(15) 0.0028(12) 0.0086(11) 0.0023(11)
C13 0.0369(17) 0.0407(17) 0.0388(17) -0.0023(14) 0.0089(13) 0.0021(14)
C14 0.053(2) 0.061(2) 0.0378(18) -0.0017(16) 0.0224(15) 0.0060(18)
C15 0.0351(17) 0.058(2) 0.060(2) 0.0091(18) 0.0239(16) 0.0037(16)
C16 0.0276(15) 0.0441(18) 0.054(2) 0.0096(15) 0.0069(14) -0.0023(14)
C17 0.0311(15) 0.0326(15) 0.0353(16) 0.0043(13) 0.0048(12) 0.0027(12)
C18 0.0394(16) 0.0273(14) 0.0268(14) -0.0035(11) -0.0021(12) -0.0078(12)
C19 0.049(2) 0.0459(19) 0.0482(19) -0.0106(16) 0.0100(15) -0.0145(16)
C20 0.086(3) 0.058(3) 0.057(2) -0.012(2) 0.028(2) -0.039(2)
C21 0.126(4) 0.041(2) 0.0316(18) -0.0033(16) 0.012(2) -0.037(2)
C22 0.097(3) 0.0279(17) 0.0360(18) -0.0027(14) -0.0163(19) -0.0055(18)
C23 0.0501(19) 0.0291(15) 0.0379(17) -0.0038(13) -0.0077(14) -0.0038(14)
C24 0.0344(15) 0.0333(15) 0.0303(15) -0.0020(12) -0.0031(12) 0.0008(12)
C25 0.057(2) 0.0363(17) 0.0332(16) -0.0001(14) -0.0085(14) -0.0080(16)
C26 0.0461(18) 0.0345(16) 0.0271(14) 0.0040(12) -0.0061(12) -0.0008(14)
C27 0.0357(15) 0.0343(15) 0.0265(14) 0.0039(12) 0.0046(12) 0.0041(13)
C28 0.0362(16) 0.0379(16) 0.0279(14) 0.0071(12) 0.0031(12) -0.0011(13)
C29 0.0445(18) 0.0402(17) 0.0317(15) 0.0075(13) 0.0054(13) -0.0016(14)
C30 0.053(2) 0.0386(18) 0.057(2) 0.0095(16) 0.0050(16) -0.0073(16)
C31 0.059(2) 0.053(2) 0.054(2) 0.0263(19) 0.0138(17) -0.0037(18)
C32 0.053(2) 0.071(3) 0.0353(18) 0.0186(17) 0.0132(15) 0.0015(19)
C33 0.0460(18) 0.0476(19) 0.0318(16) 0.0047(14) 0.0064(13) 0.0019(15)
C34 0.084(2) 0.0469(16) 0.082(2) 0.0125(15) 0.0315(17) -0.0028(15)
C35 0.0268(14) 0.0287(14) 0.0275(14) -0.0009(11) -0.0003(11) 0.0000(11)
C36 0.0321(15) 0.0450(17) 0.0290(15) -0.0033(13) 0.0045(12) 0.0021(13)
C37 0.0449(18) 0.056(2) 0.0262(15) 0.0031(14) 0.0088(13) 0.0082(16)
C38 0.0463(18) 0.0479(19) 0.0340(16) 0.0095(14) 0.0021(13) 0.0105(15)
C39 0.0339(15) 0.0357(16) 0.0339(15) -0.0004(13) 0.0034(12) 0.0076(13)
C40 0.0252(13) 0.0302(14) 0.0299(14) -0.0003(12) 0.0024(11) 0.0007(11)
C41 0.0450(18) 0.058(2) 0.0330(16) -0.0067(15) 0.0083(14) 0.0136(16)
C42 0.056(2) 0.117(3) 0.116(3) 0.042(3) 0.0109(19) 0.003(2)
C43 0.080(3) 0.059(2) 0.064(3) -0.031(2) 0.011(2) 0.007(2)
C44 0.083(3) 0.107(4) 0.0361(19) -0.002(2) 0.0195(19) 0.045(3)
C45 0.0235(13) 0.0267(14) 0.0325(14) -0.0018(11) 0.0049(11) 0.0000(11)
C46 0.0303(14) 0.0240(13) 0.0270(13) 0.0023(11) 0.0060(11) 0.0044(11)
C47 0.0288(15) 0.0359(16) 0.0351(15) -0.0003(13) 0.0064(12) -0.0013(12)
C48 0.0505(19) 0.0433(18) 0.0316(16) -0.0074(14) 0.0036(14) -0.0034(15)
C49 0.062(2) 0.0453(19) 0.0330(16) -0.0050(14) 0.0201(15) 0.0006(17)
C50 0.0456(18) 0.0372(17) 0.0433(18) 0.0052(14) 0.0219(14) -0.0012(14)
C51 0.0343(15) 0.0275(14) 0.0388(16) 0.0026(12) 0.0038(12) -0.0015(12)
C52 0.0240(14) 0.0433(17) 0.0382(16) -0.0082(14) 0.0015(12) -0.0033(13)
C53 0.0318(17) 0.058(2) 0.058(2) -0.0148(18) -0.0002(15) 0.0058(16)
C54 0.0298(17) 0.092(3) 0.058(2) -0.029(2) 0.0098(16) -0.0024(19)
C55 0.043(2) 0.093(3) 0.048(2) -0.017(2) 0.0152(16) -0.023(2)
C56 0.048(2) 0.065(2) 0.048(2) 0.0023(18) 0.0073(16) -0.0162(18)
C57 0.0326(16) 0.0462(19) 0.0474(18) -0.0031(15) 0.0086(13) -0.0042(14)
C58 0.0341(16) 0.0330(15) 0.0417(17) -0.0043(13) -0.0053(13) 0.0001(13)
C59 0.0433(19) 0.047(2) 0.049(2) -0.0041(16) -0.0112(15) -0.0072(16)
C60 0.0424(17) 0.0408(17) 0.0306(15) -0.0008(13) -0.0073(13) -0.0038(14)
C61 0.0369(16) 0.0282(14) 0.0300(15) -0.0013(12) -0.0005(12) 0.0058(12)
C62 0.0344(15) 0.0372(16) 0.0258(14) 0.0031(12) -0.0029(11) 0.0044(13)
C63 0.0507(19) 0.0419(18) 0.0306(16) -0.0036(14) -0.0039(14) 0.0057(15)
C64 0.050(2) 0.073(3) 0.0243(15) 0.0035(16) 0.0063(14) 0.0121(18)
C65 0.0443(19) 0.061(2) 0.0413(19) 0.0208(17) 0.0014(15) 0.0022(17)
C66 0.0414(18) 0.0443(19) 0.0419(18) 0.0081(15) -0.0006(14) -0.0007(15)
C67 0.0317(15) 0.0409(17) 0.0290(15) 0.0016(13) -0.0028(12) 0.0042(13)
C68 0.056(2) 0.117(3) 0.116(3) 0.042(3) 0.0109(19) 0.003(2)
Cl1 0.0359(4) 0.0395(4) 0.0423(4) 0.0050(3) 0.0030(3) 0.0110(3)
Cl2 0.0442(4) 0.0331(4) 0.0349(4) -0.0067(3) 0.0023(3) -0.0089(3)
Cl3 0.0518(5) 0.0360(4) 0.0544(5) -0.0031(4) 0.0042(4) 0.0153(4)
Cl4 0.0390(4) 0.0426(4) 0.0361(4) 0.0008(3) -0.0036(3) -0.0108(3)
F1 0.0467(11) 0.0658(13) 0.0366(10) -0.0158(9) 0.0071(8) -0.0051(10)
F2 0.0760(15) 0.1064(19) 0.0483(12) -0.0162(13) 0.0343(11) 0.0009(14)
F3 0.0470(12) 0.110(2) 0.0841(16) 0.0059(15) 0.0407(12) -0.0014(13)
F4 0.0322(10) 0.0698(14) 0.0805(15) 0.0088(12) 0.0062(10) -0.0154(10)
F5 0.0376(9) 0.0441(10) 0.0365(9) -0.0007(8) -0.0017(7) -0.0059(8)
F6 0.0946(18) 0.0639(15) 0.0708(15) -0.0383(12) -0.0196(13) 0.0188(13)
F7 0.0651(15) 0.107(2) 0.0709(15) -0.0299(14) -0.0053(12) -0.0394(15)
F8 0.188(3) 0.0557(14) 0.0416(12) 0.0078(11) -0.0506(16) -0.0393(17)
F9 0.0844(14) 0.0363(10) 0.0350(10) 0.0013(8) 0.0119(9) -0.0086(10)
F10 0.1071(19) 0.0382(11) 0.0730(15) 0.0037(11) 0.0158(14) -0.0192(12)
F11 0.1021(18) 0.0933(18) 0.0382(11) 0.0219(12) 0.0286(12) 0.0013(15)
F12 0.0761(14) 0.0645(13) 0.0346(10) -0.0033(9) 0.0162(10) -0.0023(11)
F13 0.0376(10) 0.0590(12) 0.0515(11) -0.0185(9) 0.0148(8) -0.0173(9)
F14 0.0719(14) 0.0784(15) 0.0450(12) -0.0280(11) 0.0066(10) -0.0184(12)
F15 0.0984(18) 0.0832(16) 0.0433(12) -0.0163(11) 0.0380(12) -0.0135(14)
F16 0.0602(13) 0.0720(14) 0.0710(14) -0.0071(11) 0.0430(11) -0.0199(11)
F17 0.0368(9) 0.0472(11) 0.0527(11) -0.0080(9) 0.0092(8) -0.0112(8)
F18 0.0897(17) 0.1054(19) 0.0427(12) -0.0090(12) -0.0113(11) -0.0501(15)
F19 0.0433(12) 0.0641(14) 0.115(2) -0.0160(14) -0.0337(12) 0.0075(11)
F20 0.0501(11) 0.0459(11) 0.0606(12) -0.0027(9) -0.0091(9) -0.0147(9)
F21 0.0869(16) 0.0567(13) 0.0428(11) -0.0181(10) 0.0075(10) 0.0026(11)
F22 0.0859(16) 0.1048(19) 0.0324(11) -0.0052(11) 0.0175(10) 0.0069(15)
F23 0.0735(14) 0.0437(12) 0.0683(14) 0.0089(10) 0.0119(11) -0.0132(10)
F24 0.0477(10) 0.0362(9) 0.0349(9) -0.0042(7) 0.0027(8) -0.0002(8)
N1 0.0261(11) 0.0281(12) 0.0242(11) -0.0028(9) 0.0036(9) -0.0024(9)
N2 0.0305(12) 0.0262(12) 0.0275(12) 0.0009(10) 0.0000(9) -0.0019(10)
N3 0.0251(11) 0.0267(12) 0.0278(12) -0.0018(9) 0.0037(9) -0.0015(9)
N4 0.0302(12) 0.0298(13) 0.0370(13) -0.0023(10) 0.0000(10) 0.0004(10)
O1 0.0286(10) 0.0249(9) 0.0269(9) 0.0023(8) 0.0047(7) 0.0001(8)
O2 0.0344(10) 0.0316(10) 0.0247(10) 0.0034(8) 0.0022(8) -0.0024(8)
O3 0.116(3) 0.0686(19) 0.0692(19) 0.0332(16) 0.0267(18) -0.0182(18)
O4 0.0304(10) 0.0298(10) 0.0296(10) -0.0014(8) 0.0058(8) 0.0038(8)
O5 0.0339(11) 0.0335(11) 0.0271(10) 0.0017(8) -0.0026(8) -0.0001(9)
O6 0.0596(17) 0.112(2) 0.0647(17) 0.0471(18) 0.0187(14) 0.0043(17)

loop_
_atom_type_symbol
_atom_type_description
_atom_type_scat_dispersion_real
_atom_type_scat_dispersion_imag
_atom_type_scat_source
C C 0.0033 0.0016 'International Tables Vol C Tables 4.2.6.8 and 6.1.1.4'
H H 0.0000 0.0000 'International Tables Vol C Tables 4.2.6.8 and 6.1.1.4'
N N 0.0061 0.0033 'International Tables Vol C Tables 4.2.6.8 and 6.1.1.4'
O O 0.0106 0.0060 'International Tables Vol C Tables 4.2.6.8 and 6.1.1.4'
F F 0.0171 0.0103 'International Tables Vol C Tables 4.2.6.8 and 6.1.1.4'
Cl Cl 0.1484 0.1585 'International Tables Vol C Tables 4.2.6.8 and 6.1.1.4'
Ti Ti 0.2776 0.4457 'International Tables Vol C Tables 4.2.6.8 and 6.1.1.4'

loop_
_geom_angle_atom_site_label_1
_geom_angle_atom_site_label_2
_geom_angle_atom_site_label_3
_geom_angle
_geom_angle_site_symmetry_1
_geom_angle_site_symmetry_3
_geom_angle_publ_flag
O1 Ti1 O2 167.01(8) . . ?
O1 Ti1 N2 92.11(8) . . ?
O2 Ti1 N2 81.63(8) . . ?
O1 Ti1 N1 81.25(8) . . ?
O2 Ti1 N1 86.74(8) . . ?
N2 Ti1 N1 83.70(8) . . ?
O1 Ti1 Cl1 95.79(6) . . ?
O2 Ti1 Cl1 95.34(6) . . ?
N2 Ti1 Cl1 87.96(6) . . ?
N1 Ti1 Cl1 171.03(6) . . ?
O1 Ti1 Cl2 94.83(6) . . ?
O2 Ti1 Cl2 89.84(6) . . ?
N2 Ti1 Cl2 169.01(7) . . ?
N1 Ti1 Cl2 88.94(6) . . ?
Cl1 Ti1 Cl2 99.78(3) . . ?
O4 Ti2 O5 165.62(9) . . ?
O4 Ti2 N4 94.93(9) . . ?
O5 Ti2 N4 83.29(9) . . ?
O4 Ti2 N3 81.28(8) . . ?
O5 Ti2 N3 84.34(8) . . ?
N4 Ti2 N3 82.75(8) . . ?
O4 Ti2 Cl3 98.22(6) . . ?
O5 Ti2 Cl3 95.98(6) . . ?
N4 Ti2 Cl3 88.10(7) . . ?
N3 Ti2 Cl3 170.75(6) . . ?
O4 Ti2 Cl4 91.32(6) . . ?
O5 Ti2 Cl4 88.53(6) . . ?
N4 Ti2 Cl4 169.38(7) . . ?
N3 Ti2 Cl4 89.74(6) . . ?
Cl3 Ti2 Cl4 99.51(4) . . ?
O1 C1 C6 117.1(2) . . ?
O1 C1 C2 121.0(2) . . ?
C6 C1 C2 121.9(2) . . ?
C3 C2 C1 115.2(3) . . ?
C3 C2 C7 122.2(3) . . ?
C1 C2 C7 122.5(2) . . ?
C4 C3 C2 123.5(3) . . ?
C4 C3 H3 118.3 . . ?
C2 C3 H3 118.3 . . ?
C5 C4 C3 120.0(3) . . ?
C5 C4 H4 120.0 . . ?
C3 C4 H4 120.0 . . ?
C4 C5 C6 119.6(3) . . ?
C4 C5 H5 120.2 . . ?
C6 C5 H5 120.2 . . ?
C5 C6 C1 119.7(2) . . ?
C5 C6 C11 118.1(2) . . ?
C1 C6 C11 122.2(2) . . ?
C9 C7 C2 111.9(2) . . ?
C9 C7 C8 107.3(3) . . ?
C2 C7 C8 111.4(3) . . ?
C9 C7 C10 109.2(3) . . ?
C2 C7 C10 108.2(3) . . ?
C8 C7 C10 108.8(3) . . ?
C7 C8 H8A 109.5 . . ?
C7 C8 H8B 109.5 . . ?
H8A C8 H8B 109.5 . . ?
C7 C8 H8C 109.5 . . ?
H8A C8 H8C 109.5 . . ?
H8B C8 H8C 109.5 . . ?
C7 C9 H9A 109.5 . . ?
C7 C9 H9B 109.5 . . ?
H9A C9 H9B 109.5 . . ?
C7 C9 H9C 109.5 . . ?
H9A C9 H9C 109.5 . . ?
H9B C9 H9C 109.5 . . ?
C7 C10 H10A 109.5 . . ?
C7 C10 H10B 109.5 . . ?
H10A C10 H10B 109.5 . . ?
C7 C10 H10C 109.5 . . ?
H10A C10 H10C 109.5 . . ?
H10B C10 H10C 109.5 . . ?
N1 C11 C6 127.6(2) . . ?
N1 C11 H11 116.2 . . ?
C6 C11 H11 116.2 . . ?
C13 C12 C17 117.2(3) . . ?
C13 C12 N1 122.4(3) . . ?
C17 C12 N1 120.4(2) . . ?
F1 C13 C14 118.1(3) . . ?
F1 C13 C12 120.1(3) . . ?
C14 C13 C12 121.8(3) . . ?
F2 C14 C15 120.3(3) . . ?
F2 C14 C13 119.9(3) . . ?
C15 C14 C13 119.8(3) . . ?
F3 C15 C16 119.8(3) . . ?
F3 C15 C14 120.3(3) . . ?
C16 C15 C14 119.9(3) . . ?
F4 C16 C15 119.9(3) . . ?
F4 C16 C17 120.1(3) . . ?
C15 C16 C17 120.0(3) . . ?
F5 C17 C16 118.5(3) . . ?
F5 C17 C12 120.2(3) . . ?
C16 C17 C12 121.3(3) . . ?
C23 C18 C19 120.9(3) . . ?
C23 C18 N2 121.4(3) . . ?
C19 C18 N2 117.6(3) . . ?
C20 C19 C18 119.2(4) . . ?
C20 C19 H19 120.4 . . ?
C18 C19 H19 120.4 . . ?
C21 C20 C19 120.3(4) . . ?
C21 C20 H20 119.9 . . ?
C19 C20 H20 119.9 . . ?
C22 C21 C20 120.2(3) . . ?
C22 C21 H21 119.9 . . ?
C20 C21 H21 119.9 . . ?
C21 C22 C23 120.4(4) . . ?
C21 C22 H22 119.8 . . ?
C23 C22 H22 119.8 . . ?
C18 C23 C22 118.9(3) . . ?
C18 C23 H23 120.5 . . ?
C22 C23 H23 120.5 . . ?
N2 C24 C26 124.5(3) . . ?
N2 C24 C25 121.1(3) . . ?
C26 C24 C25 114.3(2) . . ?
F8 C25 F7 106.1(3) . . ?
F8 C25 F6 107.2(3) . . ?
F7 C25 F6 105.9(3) . . ?
F8 C25 C24 112.1(3) . . ?
F7 C25 C24 113.6(3) . . ?
F6 C25 C24 111.4(3) . . ?
C27 C26 C24 123.4(3) . . ?
C27 C26 H26 118.3 . . ?
C24 C26 H26 118.3 . . ?
O2 C27 C26 123.3(3) . . ?
O2 C27 C28 115.9(2) . . ?
C26 C27 C28 120.8(3) . . ?
C29 C28 C33 115.5(3) . . ?
C29 C28 C27 121.7(3) . . ?
C33 C28 C27 122.8(3) . . ?
F9 C29 C30 116.6(3) . . ?
F9 C29 C28 120.6(3) . . ?
C30 C29 C28 122.8(3) . . ?
F10 C30 C29 118.3(3) . . ?
F10 C30 C31 120.6(3) . . ?
C29 C30 C31 121.0(3) . . ?
O3 C31 C32 116.8(3) . . ?
O3 C31 C30 126.4(4) . . ?
C32 C31 C30 116.7(3) . . ?
F11 C32 C33 118.6(4) . . ?
F11 C32 C31 119.4(3) . . ?
C33 C32 C31 122.0(3) . . ?
F12 C33 C32 117.8(3) . . ?
F12 C33 C28 120.2(3) . . ?
C32 C33 C28 121.9(3) . . ?
O3 C34 H34A 109.5 . . ?
O3 C34 H34B 109.5 . . ?
H34A C34 H34B 109.5 . . ?
O3 C34 H34C 109.5 . . ?
H34A C34 H34C 109.5 . . ?
H34B C34 H34C 109.5 . . ?
O4 C35 C40 117.6(2) . . ?
O4 C35 C36 121.3(2) . . ?
C40 C35 C36 121.2(2) . . ?
C37 C36 C35 115.7(3) . . ?
C37 C36 C41 122.4(3) . . ?
C35 C36 C41 121.9(3) . . ?
C38 C37 C36 123.8(3) . . ?
C38 C37 H37 118.1 . . ?
C36 C37 H37 118.1 . . ?
C39 C38 C37 120.0(3) . . ?
C39 C38 H38 120.0 . . ?
C37 C38 H38 120.0 . . ?
C38 C39 C40 119.3(3) . . ?
C38 C39 H39 120.4 . . ?
C40 C39 H39 120.4 . . ?
C35 C40 C39 120.1(3) . . ?
C35 C40 C45 123.1(2) . . ?
C39 C40 C45 116.7(2) . . ?
C36 C41 C42 110.6(3) . . ?
C36 C41 C43 110.4(3) . . ?
C42 C41 C43 109.2(3) . . ?
C36 C41 C44 111.2(3) . . ?
C42 C41 C44 107.5(3) . . ?
C43 C41 C44 107.8(3) . . ?
C41 C42 H42A 109.5 . . ?
C41 C42 H42B 109.5 . . ?
H42A C42 H42B 109.5 . . ?
C41 C42 H42C 109.5 . . ?
H42A C42 H42C 109.5 . . ?
H42B C42 H42C 109.5 . . ?
C41 C43 H43A 109.5 . . ?
C41 C43 H43B 109.5 . . ?
H43A C43 H43B 109.5 . . ?
C41 C43 H43C 109.5 . . ?
H43A C43 H43C 109.5 . . ?
H43B C43 H43C 109.5 . . ?
C41 C44 H44A 109.5 . . ?
C41 C44 H44B 109.5 . . ?
H44A C44 H44B 109.5 . . ?
C41 C44 H44C 109.5 . . ?
H44A C44 H44C 109.5 . . ?
H44B C44 H44C 109.5 . . ?
N3 C45 C40 126.7(3) . . ?
N3 C45 H45 116.7 . . ?
C40 C45 H45 116.7 . . ?
C51 C46 C47 116.9(2) . . ?
C51 C46 N3 121.4(2) . . ?
C47 C46 N3 121.6(2) . . ?
F13 C47 C48 118.2(3) . . ?
F13 C47 C46 119.8(2) . . ?
C48 C47 C46 122.0(3) . . ?
F14 C48 C49 120.2(3) . . ?
F14 C48 C47 120.2(3) . . ?
C49 C48 C47 119.6(3) . . ?
F15 C49 C48 119.8(3) . . ?
F15 C49 C50 120.5(3) . . ?
C48 C49 C50 119.7(3) . . ?
F16 C50 C49 119.5(3) . . ?
F16 C50 C51 120.5(3) . . ?
C49 C50 C51 120.0(3) . . ?
F17 C51 C46 119.3(3) . . ?
F17 C51 C50 118.9(3) . . ?
C46 C51 C50 121.8(3) . . ?
C57 C52 C53 120.2(3) . . ?
C57 C52 N4 119.8(3) . . ?
C53 C52 N4 120.0(3) . . ?
C54 C53 C52 119.2(4) . . ?
C54 C53 H53 120.4 . . ?
C52 C53 H53 120.4 . . ?
C55 C54 C53 121.1(3) . . ?
C55 C54 H54 119.4 . . ?
C53 C54 H54 119.4 . . ?
C54 C55 C56 119.7(4) . . ?
C54 C55 H55 120.2 . . ?
C56 C55 H55 120.2 . . ?
C55 C56 C57 120.3(4) . . ?
C55 C56 H56 119.9 . . ?
C57 C56 H56 119.9 . . ?
C52 C57 C56 119.5(3) . . ?
C52 C57 H57 120.2 . . ?
C56 C57 H57 120.2 . . ?
N4 C58 C60 125.3(3) . . ?
N4 C58 C59 120.7(3) . . ?
C60 C58 C59 113.9(3) . . ?
F20 C59 F18 106.4(3) . . ?
F20 C59 F19 108.1(3) . . ?
F18 C59 F19 106.9(3) . . ?
F20 C59 C58 113.5(3) . . ?
F18 C59 C58 110.7(3) . . ?
F19 C59 C58 110.9(3) . . ?
C61 C60 C58 124.3(3) . . ?
C61 C60 H60 117.8 . . ?
C58 C60 H60 117.8 . . ?
O5 C61 C60 123.9(3) . . ?
O5 C61 C62 115.0(2) . . ?
C60 C61 C62 121.1(3) . . ?
C63 C62 C67 115.8(3) . . ?
C63 C62 C61 124.2(3) . . ?
C67 C62 C61 120.0(3) . . ?
F21 C63 C64 118.2(3) . . ?
F21 C63 C62 120.0(3) . . ?
C64 C63 C62 121.8(3) . . ?
F22 C64 C63 118.6(3) . . ?
F22 C64 C65 119.6(3) . . ?
C63 C64 C65 121.7(3) . . ?
O6 C65 C64 121.9(3) . . ?
O6 C65 C66 121.0(4) . . ?
C64 C65 C66 117.0(3) . . ?
F23 C66 C67 119.9(3) . . ?
F23 C66 C65 119.4(3) . . ?
C67 C66 C65 120.7(3) . . ?
F24 C67 C66 118.0(3) . . ?
F24 C67 C62 119.1(3) . . ?
C66 C67 C62 122.9(3) . . ?
O6 C68 H68A 109.5 . . ?
O6 C68 H68B 109.5 . . ?
H68A C68 H68B 109.5 . . ?
O6 C68 H68C 109.5 . . ?
H68A C68 H68C 109.5 . . ?
H68B C68 H68C 109.5 . . ?
C11 N1 C12 112.9(2) . . ?
C11 N1 Ti1 124.53(18) . . ?
C12 N1 Ti1 122.42(17) . . ?
C24 N2 C18 120.3(2) . . ?
C24 N2 Ti1 123.33(19) . . ?
C18 N2 Ti1 116.24(16) . . ?
C45 N3 C46 113.5(2) . . ?
C45 N3 Ti2 123.10(18) . . ?
C46 N3 Ti2 123.17(16) . . ?
C58 N4 C52 120.2(2) . . ?
C58 N4 Ti2 125.8(2) . . ?
C52 N4 Ti2 113.56(17) . . ?
C1 O1 Ti1 146.95(17) . . ?
C27 O2 Ti1 128.15(18) . . ?
C31 O3 C34 121.3(3) . . ?
C35 O4 Ti2 141.67(17) . . ?
C61 O5 Ti2 135.94(19) . . ?
C68 O6 C65 120.9(3) . . ?

loop_
_geom_bond_atom_site_label_1
_geom_bond_atom_site_label_2
_geom_bond_distance
_geom_bond_site_symmetry_2
_geom_bond_publ_flag
Ti1 O1 1.8209(18) . ?
Ti1 O2 1.9500(19) . ?
Ti1 N2 2.213(2) . ?
Ti1 N1 2.226(2) . ?
Ti1 Cl1 2.2639(8) . ?
Ti1 Cl2 2.2834(8) . ?
Ti2 O4 1.8282(19) . ?
Ti2 O5 1.9459(19) . ?
Ti2 N4 2.209(2) . ?
Ti2 N3 2.245(2) . ?
Ti2 Cl3 2.2544(9) . ?
Ti2 Cl4 2.2846(9) . ?
C1 O1 1.338(3) . ?
C1 C6 1.407(4) . ?
C1 C2 1.412(4) . ?
C2 C3 1.401(4) . ?
C2 C7 1.536(4) . ?
C3 C4 1.391(4) . ?
C3 H3 0.9300 . ?
C4 C5 1.367(4) . ?
C4 H4 0.9300 . ?
C5 C6 1.400(4) . ?
C5 H5 0.9300 . ?
C6 C11 1.441(4) . ?
C7 C9 1.535(5) . ?
C7 C8 1.540(4) . ?
C7 C10 1.545(5) . ?
C8 H8A 0.9600 . ?
C8 H8B 0.9600 . ?
C8 H8C 0.9600 . ?
C9 H9A 0.9600 . ?
C9 H9B 0.9600 . ?
C9 H9C 0.9600 . ?
C10 H10A 0.9600 . ?
C10 H10B 0.9600 . ?
C10 H10C 0.9600 . ?
C11 N1 1.304(3) . ?
C11 H11 0.9300 . ?
C12 C13 1.384(4) . ?
C12 C17 1.392(4) . ?
C12 N1 1.439(3) . ?
C13 F1 1.342(4) . ?
C13 C14 1.380(4) . ?
C14 F2 1.339(4) . ?
C14 C15 1.369(5) . ?
C15 F3 1.341(4) . ?
C15 C16 1.377(5) . ?
C16 F4 1.341(4) . ?
C16 C17 1.379(4) . ?
C17 F5 1.331(3) . ?
C18 C23 1.371(4) . ?
C18 C19 1.387(4) . ?
C18 N2 1.449(3) . ?
C19 C20 1.379(5) . ?
C19 H19 0.9300 . ?
C20 C21 1.374(6) . ?
C20 H20 0.9300 . ?
C21 C22 1.367(6) . ?
C21 H21 0.9300 . ?
C22 C23 1.393(5) . ?
C22 H22 0.9300 . ?
C23 H23 0.9300 . ?
C24 N2 1.305(3) . ?
C24 C26 1.412(4) . ?
C24 C25 1.536(4) . ?
C25 F8 1.309(4) . ?
C25 F7 1.311(4) . ?
C25 F6 1.310(4) . ?
C26 C27 1.358(4) . ?
C26 H26 0.9300 . ?
C27 O2 1.313(3) . ?
C27 C28 1.489(4) . ?
C28 C29 1.384(4) . ?
C28 C33 1.399(4) . ?
C29 F9 1.340(3) . ?
C29 C30 1.381(4) . ?
C30 F10 1.343(4) . ?
C30 C31 1.385(5) . ?
C31 O3 1.356(4) . ?
C31 C32 1.386(5) . ?
C32 F11 1.349(4) . ?
C32 C33 1.370(5) . ?
C33 F12 1.343(4) . ?
C34 O3 1.404(5) . ?
C34 H34A 0.9600 . ?
C34 H34B 0.9600 . ?
C34 H34C 0.9600 . ?
C35 O4 1.337(3) . ?
C35 C40 1.406(4) . ?
C35 C36 1.419(4) . ?
C36 C37 1.391(4) . ?
C36 C41 1.531(4) . ?
C37 C38 1.389(4) . ?
C37 H37 0.9300 . ?
C38 C39 1.369(4) . ?
C38 H38 0.9300 . ?
C39 C40 1.406(4) . ?
C39 H39 0.9300 . ?
C40 C45 1.442(4) . ?
C41 C42 1.534(6) . ?
C41 C43 1.529(5) . ?
C41 C44 1.542(5) . ?
C42 H42A 0.9600 . ?
C42 H42B 0.9600 . ?
C42 H42C 0.9600 . ?
C43 H43A 0.9600 . ?
C43 H43B 0.9600 . ?
C43 H43C 0.9600 . ?
C44 H44A 0.9600 . ?
C44 H44B 0.9600 . ?
C44 H44C 0.9600 . ?
C45 N3 1.292(3) . ?
C45 H45 0.9300 . ?
C46 C51 1.381(4) . ?
C46 C47 1.387(4) . ?
C46 N3 1.438(3) . ?
C47 F13 1.342(3) . ?
C47 C48 1.377(4) . ?
C48 F14 1.336(4) . ?
C48 C49 1.372(5) . ?
C49 F15 1.338(3) . ?
C49 C50 1.377(5) . ?
C50 F16 1.338(3) . ?
C50 C51 1.373(4) . ?
C51 F17 1.340(3) . ?
C52 C57 1.387(5) . ?
C52 C53 1.385(4) . ?
C52 N4 1.451(4) . ?
C53 C54 1.385(5) . ?
C53 H53 0.9300 . ?
C54 C55 1.366(6) . ?
C54 H54 0.9300 . ?
C55 C56 1.382(5) . ?
C55 H55 0.9300 . ?
C56 C57 1.387(5) . ?
C56 H56 0.9300 . ?
C57 H57 0.9300 . ?
C58 N4 1.315(4) . ?
C58 C60 1.411(4) . ?
C58 C59 1.547(4) . ?
C59 F20 1.317(4) . ?
C59 F18 1.328(4) . ?
C59 F19 1.324(4) . ?
C60 C61 1.364(4) . ?
C60 H60 0.9300 . ?
C61 O5 1.298(3) . ?
C61 C62 1.489(4) . ?
C62 C63 1.380(4) . ?
C62 C67 1.391(4) . ?
C63 F21 1.348(4) . ?
C63 C64 1.383(5) . ?
C64 F22 1.342(4) . ?
C64 C65 1.381(5) . ?
C65 O6 1.350(4) . ?
C65 C66 1.389(5) . ?
C66 F23 1.339(4) . ?
C66 C67 1.373(4) . ?
C67 F24 1.342(3) . ?
C68 O6 1.291(5) . ?
C68 H68A 0.9600 . ?
C68 H68B 0.9600 . ?
C68 H68C 0.9600 . ?
